data_7219237
loop_
_publ_author_name
'Pan, Jie'
'Liu, Cai-Ping'
'Jiang, Fei-Long'
'Wu, Ming-Yan'
'Chen, Lian'
'Qian, Jin-Jie'
'Su, Kong-Zhao'
'Wan, Xiu-Yan'
'Hong, Mao-Chun'

_publ_section_title
;
 Diverse architectures and luminescence properties of two novel copper(i)
 coordination polymers assembled from
 2,6-bis[3-(pyrid-4-yl)-1,2,4-triazolyl]pyridine ligands
;
_journal_issue 7
_journal_name_full CrystEngComm
_journal_page_first 1541
_journal_paper_doi 10.1039/C4CE02351J
_journal_volume 17
_journal_year 2015
_chemical_formula_sum 'C76 H44 Cu8 N36'
_chemical_formula_weight 1969.79
_chemical_name_systematic
; 
 ? 
;
_space_group_IT_number 2
_symmetry_cell_setting triclinic
_symmetry_space_group_name_Hall '-P 1'
_symmetry_space_group_name_H-M 'P -1'
_atom_sites_solution_hydrogens geom
_atom_sites_solution_primary direct
_atom_sites_solution_secondary difmap
_audit_creation_method SHELXL-97
_audit_update_record
;
2014-11-18 deposited with the CCDC.
2015-01-05 downloaded from the CCDC.
;
_cell_angle_alpha 116.804(9)
_cell_angle_beta 92.853(16)
_cell_angle_gamma 107.383(12)
_cell_formula_units_Z 2
_cell_length_a 15.563(3)
_cell_length_b 17.642(3)
_cell_length_c 17.736(5)
_cell_measurement_reflns_used 7959
_cell_measurement_temperature 293(2)
_cell_measurement_theta_max 27.5438
_cell_measurement_theta_min 2.6359
_cell_volume 4049.4(17)
_computing_cell_refinement CrystalClear
_computing_data_collection 'CrystalClear (Rigaku, 2000)'
_computing_data_reduction CrystalClear
_computing_molecular_graphics 'SHELXL-97 (Sheldrick, 1997)'
_computing_publication_material 'SHELXL-97 (Sheldrick, 1997)'
_computing_structure_refinement 'SHELXL-97 (Sheldrick, 1997)'
_computing_structure_solution 'SHELXS-97 (Sheldrick, 1990)'
_diffrn_ambient_temperature 293(2)
_diffrn_measured_fraction_theta_full 0.992
_diffrn_measured_fraction_theta_max 0.992
_diffrn_measurement_device_type Mercury
_diffrn_measurement_method CCD_Profile_fitting
_diffrn_radiation_monochromator graphite
_diffrn_radiation_source 'fine-focus sealed tube'
_diffrn_radiation_type MoK\a
_diffrn_radiation_wavelength 0.71073
_diffrn_reflns_av_R_equivalents 0.0000
_diffrn_reflns_av_sigmaI/netI 0.0484
_diffrn_reflns_limit_h_max 20
_diffrn_reflns_limit_h_min -20
_diffrn_reflns_limit_k_max 20
_diffrn_reflns_limit_k_min -22
_diffrn_reflns_limit_l_max 23
_diffrn_reflns_limit_l_min 0
_diffrn_reflns_number 18483
_diffrn_reflns_theta_full 27.52
_diffrn_reflns_theta_max 27.52
_diffrn_reflns_theta_min 2.62
_exptl_absorpt_coefficient_mu 2.126
_exptl_absorpt_correction_T_max 0.7008
_exptl_absorpt_correction_T_min 0.5874
_exptl_absorpt_correction_type multi-scan
_exptl_absorpt_process_details 'CrystalClear (Rigaku Inc., 2007)'
_exptl_crystal_colour yellow
_exptl_crystal_density_diffrn 1.616
_exptl_crystal_density_method 'not measured'
_exptl_crystal_description block
_exptl_crystal_F_000 1968
_exptl_crystal_size_max 0.28
_exptl_crystal_size_mid 0.22
_exptl_crystal_size_min 0.18
_platon_squeeze_details
;
;
_refine_diff_density_max 1.207
_refine_diff_density_min -0.547
_refine_diff_density_rms 0.085
_refine_ls_extinction_method none
_refine_ls_goodness_of_fit_ref 1.058
_refine_ls_hydrogen_treatment constr
_refine_ls_matrix_type full
_refine_ls_number_parameters 1081
_refine_ls_number_reflns 18483
_refine_ls_number_restraints 0
_refine_ls_restrained_S_all 1.058
_refine_ls_R_factor_all 0.0743
_refine_ls_R_factor_gt 0.0510
_refine_ls_shift/su_max 0.001
_refine_ls_shift/su_mean 0.000
_refine_ls_structure_factor_coef Fsqd
_refine_ls_weighting_details 'calc w=1/[\s^2^(Fo^2^)+(0.0664P)^2^+2.4124P] where P=(Fo^2^+2Fc^2^)/3'
_refine_ls_weighting_scheme calc
_refine_ls_wR_factor_gt 0.1245
_refine_ls_wR_factor_ref 0.1424
_reflns_number_gt 13159
_reflns_number_total 18483
_reflns_threshold_expression >2sigma(I)
_cod_data_source_file c4ce02351j2.cif
_cod_data_source_block 1
_cod_depositor_comments
;
The following automatic conversions were performed:

'_exptl_absorpt_correction_type' value 'Multi-scan' changed to
'multi-scan' according to
/usr/data/users/saulius/crontab/automatic-downloads/rss-feeds/RSC/lib/dictionaries/cif_core.dic
dictionary named 'cif_core.dic' version 2.4.2 from 2011-04-26.

Automatic conversion script
Id: cif_fix_values 2935 2014-11-11 08:27:57Z andrius 

 Adding full bibliography for 7219237--7219238.cif.
;
_cod_original_cell_volume 4049.4(15)
_cod_original_sg_symbol_H-M P-1
_cod_database_code 7219237

loop_
_symmetry_equiv_pos_as_xyz
'x, y, z'
'-x, -y, -z'

loop_
_atom_site_label
_atom_site_type_symbol
_atom_site_fract_x
_atom_site_fract_y
_atom_site_fract_z
_atom_site_U_iso_or_equiv
_atom_site_adp_type
_atom_site_occupancy
_atom_site_symmetry_multiplicity
_atom_site_calc_flag
_atom_site_refinement_flags
Cu6 Cu 0.66343(3) 0.27538(3) 0.13500(3) 0.04194(12) Uani 1 1 d .
Cu3 Cu 0.66526(4) 0.17929(3) 0.23283(3) 0.04580(13) Uani 1 1 d .
Cu2 Cu 0.81773(3) 0.05885(3) 0.20773(3) 0.04439(13) Uani 1 1 d .
Cu4 Cu 0.83811(3) 0.25103(4) 0.24877(3) 0.04694(13) Uani 1 1 d .
Cu7 Cu 0.66775(3) 0.48743(3) 0.19102(4) 0.04592(13) Uani 1 1 d .
Cu5 Cu 0.77945(4) 0.41192(3) 0.30649(3) 0.04904(14) Uani 1 1 d .
Cu8 Cu 0.84483(3) -0.02396(4) 0.34127(4) 0.05160(14) Uani 1 1 d .
Cu1 Cu 0.74170(4) 0.13269(3) 0.35974(3) 0.05323(15) Uani 1 1 d .
N22 N 0.8730(2) 0.28685(19) 0.3669(2) 0.0374(7) Uani 1 1 d .
N25 N 0.8350(2) 0.4640(2) 0.2403(2) 0.0398(7) Uani 1 1 d .
N21 N 0.8426(2) 0.2437(2) 0.4132(2) 0.0383(7) Uani 1 1 d .
N24 N 0.9407(2) 0.4999(2) 0.1704(2) 0.0440(8) Uani 1 1 d .
N16 N 0.5657(2) 0.3114(2) 0.1746(2) 0.0412(7) Uani 1 1 d .
N17 N 0.5690(2) 0.4001(2) 0.2077(2) 0.0434(8) Uani 1 1 d .
N26 N 0.7934(2) 0.4801(2) 0.1823(2) 0.0388(7) Uani 1 1 d .
N23 N 0.9472(2) 0.4221(2) 0.3271(2) 0.0406(7) Uani 1 1 d .
C51 C 0.9222(3) 0.4767(2) 0.2311(3) 0.0393(8) Uani 1 1 d .
N20 N 0.9765(2) 0.3591(2) 0.4915(2) 0.0469(8) Uani 1 1 d .
C50 C 0.9871(3) 0.4674(2) 0.2867(3) 0.0420(9) Uani 1 1 d .
C52 C 0.8593(3) 0.5006(3) 0.1410(3) 0.0425(9) Uani 1 1 d .
N15 N 0.4296(2) 0.3145(2) 0.2095(2) 0.0472(8) Uani 1 1 d .
C45 C 0.9517(3) 0.3555(2) 0.4161(2) 0.0388(8) Uani 1 1 d .
C46 C 1.0010(3) 0.4152(2) 0.3832(3) 0.0420(9) Uani 1 1 d .
C44 C 0.9064(3) 0.2893(3) 0.4871(2) 0.0425(9) Uani 1 1 d .
C43 C 0.9013(3) 0.2649(3) 0.5560(3) 0.0498(10) Uani 1 1 d .
C57 C 0.7595(3) 0.4965(3) 0.0224(3) 0.0524(10) Uani 1 1 d .
H57 H 0.7063 0.4720 0.0379 0.063 Uiso 1 1 calc R
C47 C 1.0968(3) 0.4555(3) 0.4031(3) 0.0598(12) Uani 1 1 d .
H47 H 1.1329 0.4521 0.4440 0.072 Uiso 1 1 calc R
C53 C 0.8460(3) 0.5186(3) 0.0692(3) 0.0472(10) Uani 1 1 d .
C49 C 1.0820(3) 0.5064(3) 0.2998(3) 0.0589(12) Uani 1 1 d .
H49 H 1.1084 0.5354 0.2695 0.071 Uiso 1 1 calc R
C42 C 0.9783(4) 0.3033(3) 0.6228(3) 0.0635(13) Uani 1 1 d .
H42 H 1.0325 0.3455 0.6247 0.076 Uiso 1 1 calc R
N27 N 0.8251(4) 0.5458(4) -0.0744(3) 0.0804(14) Uani 1 1 d .
C48 C 1.1359(3) 0.5004(4) 0.3603(4) 0.0729(15) Uani 1 1 d .
H48 H 1.1998 0.5272 0.3718 0.087 Uiso 1 1 calc R
C54 C 0.9211(4) 0.5567(4) 0.0434(4) 0.0701(14) Uani 1 1 d .
H54 H 0.9806 0.5753 0.0738 0.084 Uiso 1 1 calc R
C39 C 0.8243(4) 0.2021(4) 0.5577(3) 0.0700(14) Uani 1 1 d .
H39 H 0.7709 0.1748 0.5150 0.084 Uiso 1 1 calc R
C56 C 0.7537(4) 0.5114(3) -0.0476(3) 0.0655(13) Uani 1 1 d .
H56 H 0.6952 0.4961 -0.0779 0.079 Uiso 1 1 calc R
C55 C 0.9070(4) 0.5672(5) -0.0291(4) 0.0860(19) Uani 1 1 d .
H55 H 0.9587 0.5909 -0.0469 0.103 Uiso 1 1 calc R
C41 C 0.9731(5) 0.2780(4) 0.6860(3) 0.0820(18) Uani 1 1 d .
H41 H 1.0244 0.3060 0.7311 0.098 Uiso 1 1 calc R
N32 N 0.9654(2) 0.1963(2) 0.1884(2) 0.0392(7) Uani 1 1 d .
N31 N 0.9332(2) 0.1004(2) 0.2796(2) 0.0417(7) Uani 1 1 d .
N34 N 0.8270(2) 0.2384(2) 0.1369(2) 0.0362(7) Uani 1 1 d .
C65 C 1.0380(3) 0.1918(3) 0.2279(3) 0.0415(9) Uani 1 1 d .
N35 N 0.7640(2) 0.2492(2) 0.08986(19) 0.0357(7) Uani 1 1 d .
N33 N 0.8858(2) 0.2479(2) 0.0278(2) 0.0415(7) Uani 1 1 d .
N30 N 0.9421(2) 0.0762(2) 0.3428(2) 0.0441(8) Uani 1 1 d .
N29 N 1.0826(2) 0.1597(2) 0.3436(2) 0.0503(9) Uani 1 1 d .
C69 C 0.9810(3) 0.2316(3) 0.1354(3) 0.0409(8) Uani 1 1 d .
C71 C 0.8018(3) 0.2542(2) 0.0248(2) 0.0371(8) Uani 1 1 d .
C66 C 1.1272(3) 0.2247(3) 0.2176(3) 0.0581(12) Uani 1 1 d .
H66 H 1.1764 0.2227 0.2477 0.070 Uiso 1 1 calc R
C72 C 0.7578(3) 0.2655(3) -0.0425(3) 0.0446(9) Uani 1 1 d .
C70 C 0.8983(3) 0.2383(2) 0.0983(2) 0.0369(8) Uani 1 1 d .
N19 N 0.9001(5) 0.2167(4) 0.6866(3) 0.0905(16) Uani 1 1 d .
C76 C 0.6647(3) 0.2478(3) -0.0599(3) 0.0550(11) Uani 1 1 d .
H76 H 0.6272 0.2287 -0.0279 0.066 Uiso 1 1 calc R
C73 C 0.8090(4) 0.2918(3) -0.0931(3) 0.0612(12) Uani 1 1 d .
H73 H 0.8721 0.3034 -0.0848 0.073 Uiso 1 1 calc R
N36 N 0.6752(4) 0.2842(3) -0.1734(3) 0.0842(15) Uani 1 1 d .
C67 C 1.1416(3) 0.2600(4) 0.1624(4) 0.0662(14) Uani 1 1 d .
H67 H 1.2005 0.2812 0.1538 0.079 Uiso 1 1 calc R
C75 C 0.6268(4) 0.2584(4) -0.1244(4) 0.0759(16) Uani 1 1 d .
H75 H 0.5638 0.2468 -0.1341 0.091 Uiso 1 1 calc R
C74 C 0.7649(5) 0.3010(4) -0.1571(3) 0.0789(17) Uani 1 1 d .
H74 H 0.8004 0.3201 -0.1903 0.095 Uiso 1 1 calc R
C40 C 0.8269(5) 0.1799(5) 0.6227(4) 0.099(2) Uani 1 1 d .
H40 H 0.7744 0.1367 0.6219 0.119 Uiso 1 1 calc R
N7 N 0.6589(2) 0.27743(19) 0.3344(2) 0.0387(7) Uani 1 1 d .
N8 N 0.6964(2) 0.36878(19) 0.3640(2) 0.0371(7) Uani 1 1 d .
N14 N 0.5147(2) 0.1289(2) 0.1404(2) 0.0381(7) Uani 1 1 d .
C64 C 1.0180(3) 0.1503(3) 0.2833(3) 0.0420(9) Uani 1 1 d .
N6 N 0.5885(2) 0.3436(2) 0.4374(2) 0.0450(8) Uani 1 1 d .
C62 C 1.0699(3) 0.1064(3) 0.4518(3) 0.0452(9) Uani 1 1 d .
C58 C 1.0236(3) 0.1132(3) 0.5178(3) 0.0481(10) Uani 1 1 d .
H58 H 0.9698 0.1261 0.5182 0.058 Uiso 1 1 calc R
C63 C 1.0319(3) 0.1139(3) 0.3784(3) 0.0448(9) Uani 1 1 d .
C32 C 0.4819(3) 0.2641(3) 0.1769(3) 0.0412(9) Uani 1 1 d .
C31 C 0.4498(3) 0.1657(3) 0.1447(3) 0.0415(9) Uani 1 1 d .
C61 C 1.1518(3) 0.0906(4) 0.4568(3) 0.0615(12) Uani 1 1 d .
H61 H 1.1875 0.0896 0.4160 0.074 Uiso 1 1 calc R
C27 C 0.4867(3) 0.0379(2) 0.1051(2) 0.0382(8) Uani 1 1 d .
C68 C 1.0676(3) 0.2636(3) 0.1201(3) 0.0542(11) Uani 1 1 d .
H68 H 1.0754 0.2869 0.0821 0.065 Uiso 1 1 calc R
C33 C 0.4866(3) 0.3980(3) 0.2280(3) 0.0468(10) Uani 1 1 d .
C30 C 0.3559(3) 0.1128(3) 0.1159(3) 0.0508(11) Uani 1 1 d .
H30 H 0.3120 0.1399 0.1216 0.061 Uiso 1 1 calc R
N12 N 0.6978(2) 0.0040(2) 0.13785(19) 0.0372(7) Uani 1 1 d .
N13 N 0.6475(2) 0.0589(2) 0.1486(2) 0.0367(7) Uani 1 1 d .
N11 N 0.5512(2) -0.0854(2) 0.0669(2) 0.0420(7) Uani 1 1 d .
C13 C 0.5963(3) 0.2660(2) 0.3801(2) 0.0388(8) Uani 1 1 d .
C14 C 0.6523(3) 0.4063(2) 0.4256(2) 0.0377(8) Uani 1 1 d .
C25 C 0.6370(3) -0.0819(2) 0.0882(2) 0.0376(8) Uani 1 1 d .
C60 C 1.1797(3) 0.0763(3) 0.5230(3) 0.0580(12) Uani 1 1 d .
H60 H 1.2336 0.0640 0.5248 0.070 Uiso 1 1 calc R
C59 C 1.0576(3) 0.1009(3) 0.5827(3) 0.0477(10) Uani 1 1 d .
H59 H 1.0267 0.1079 0.6276 0.057 Uiso 1 1 calc R
C26 C 0.5613(3) 0.0032(2) 0.1055(2) 0.0376(8) Uani 1 1 d .
C28 C 0.3956(3) -0.0182(3) 0.0722(3) 0.0518(11) Uani 1 1 d .
H28 H 0.3791 -0.0811 0.0458 0.062 Uiso 1 1 calc R
C29 C 0.3297(3) 0.0200(3) 0.0791(4) 0.0614(13) Uani 1 1 d .
H29 H 0.2675 -0.0167 0.0589 0.074 Uiso 1 1 calc R
N3 N 0.7124(2) -0.06346(19) 0.2968(2) 0.0379(7) Uani 1 1 d .
N4 N 0.6798(2) 0.0056(2) 0.3166(2) 0.0394(7) Uani 1 1 d .
N5 N 0.5832(2) 0.1139(2) 0.3415(2) 0.0401(7) Uani 1 1 d .
N28 N 1.1318(2) 0.0796(2) 0.5847(2) 0.0512(9) Uani 1 1 d .
C6 C 0.6378(3) -0.1390(2) 0.2665(2) 0.0378(8) Uani 1 1 d .
C12 C 0.5395(3) 0.1733(3) 0.3612(3) 0.0424(9) Uani 1 1 d .
C8 C 0.5336(3) 0.0262(3) 0.3158(3) 0.0422(9) Uani 1 1 d .
C7 C 0.5881(3) -0.0326(3) 0.2977(3) 0.0399(8) Uani 1 1 d .
C10 C 0.3952(3) 0.0569(3) 0.3305(4) 0.0709(15) Uani 1 1 d .
H10 H 0.3319 0.0378 0.3272 0.085 Uiso 1 1 calc R
C11 C 0.4460(3) 0.1484(3) 0.3589(4) 0.0598(12) Uani 1 1 d .
H11 H 0.4177 0.1913 0.3757 0.072 Uiso 1 1 calc R
N2 N 0.5582(2) -0.1229(2) 0.2663(2) 0.0425(7) Uani 1 1 d .
C5 C 0.6427(3) -0.2295(2) 0.2373(2) 0.0382(8) Uani 1 1 d .
C24 C 0.6565(3) -0.1658(3) 0.0592(3) 0.0480(10) Uani 1 1 d .
C1 C 0.5623(3) -0.3053(3) 0.2128(3) 0.0438(9) Uani 1 1 d .
H1 H 0.5046 -0.3001 0.2121 0.053 Uiso 1 1 calc R
C34 C 0.4606(3) 0.4789(3) 0.2693(3) 0.0470(10) Uani 1 1 d .
C4 C 0.7250(3) -0.2447(3) 0.2335(3) 0.0496(10) Uani 1 1 d .
H4 H 0.7797 -0.1973 0.2454 0.060 Uiso 1 1 calc R
C9 C 0.4393(3) -0.0050(3) 0.3075(4) 0.0609(13) Uani 1 1 d .
H9 H 0.4061 -0.0665 0.2869 0.073 Uiso 1 1 calc R
C38 C 0.5197(4) 0.5591(3) 0.3396(3) 0.0593(12) Uani 1 1 d .
H38 H 0.5775 0.5634 0.3615 0.071 Uiso 1 1 calc R
C20 C 0.5841(4) -0.2479(3) 0.0172(3) 0.0650(13) Uani 1 1 d .
H20 H 0.5243 -0.2492 0.0076 0.078 Uiso 1 1 calc R
C35 C 0.3759(3) 0.4775(3) 0.2376(4) 0.0620(12) Uani 1 1 d .
H35 H 0.3341 0.4250 0.1907 0.074 Uiso 1 1 calc R
C23 C 0.7429(4) -0.1698(4) 0.0707(3) 0.0659(13) Uani 1 1 d .
H23 H 0.7944 -0.1164 0.0995 0.079 Uiso 1 1 calc R
C36 C 0.3557(4) 0.5554(4) 0.2770(4) 0.0750(15) Uani 1 1 d .
H36 H 0.3000 0.5545 0.2544 0.090 Uiso 1 1 calc R
C15 C 0.6694(3) 0.5042(3) 0.4757(3) 0.0428(9) Uani 1 1 d .
C2 C 0.5714(3) -0.3880(3) 0.1897(3) 0.0472(10) Uani 1 1 d .
H2 H 0.5176 -0.4384 0.1714 0.057 Uiso 1 1 calc R
C19 C 0.7311(3) 0.5697(3) 0.4631(3) 0.0534(11) Uani 1 1 d .
H19 H 0.7671 0.5536 0.4225 0.064 Uiso 1 1 calc R
C3 C 0.7261(3) -0.3302(3) 0.2120(3) 0.0535(11) Uani 1 1 d .
H3 H 0.7827 -0.3379 0.2120 0.064 Uiso 1 1 calc R
N18 N 0.4116(4) 0.6320(3) 0.3459(3) 0.0795(14) Uani 1 1 d .
N10 N 0.6843(5) -0.3311(4) -0.0021(3) 0.0945(17) Uani 1 1 d .
C16 C 0.6201(4) 0.5349(3) 0.5379(3) 0.0697(14) Uani 1 1 d .
H16 H 0.5779 0.4940 0.5498 0.084 Uiso 1 1 calc R
C37 C 0.4913(5) 0.6328(4) 0.3767(4) 0.0765(16) Uani 1 1 d .
H37 H 0.5301 0.6854 0.4256 0.092 Uiso 1 1 calc R
C21 C 0.5996(5) -0.3282(4) -0.0109(4) 0.0858(19) Uani 1 1 d .
H21 H 0.5492 -0.3826 -0.0370 0.103 Uiso 1 1 calc R
C22 C 0.7529(5) -0.2531(4) 0.0395(4) 0.0840(18) Uani 1 1 d .
H22 H 0.8119 -0.2538 0.0486 0.101 Uiso 1 1 calc R
N1 N 0.6510(2) -0.4014(2) 0.1915(2) 0.0452(8) Uani 1 1 d .
N9 N 0.6902(3) 0.6891(3) 0.5700(3) 0.0744(13) Uani 1 1 d .
C18 C 0.7389(3) 0.6597(3) 0.5113(4) 0.0661(14) Uani 1 1 d .
H18 H 0.7813 0.7026 0.5018 0.079 Uiso 1 1 calc R
C17 C 0.6331(5) 0.6264(4) 0.5827(4) 0.0872(19) Uani 1 1 d .
H17 H 0.5990 0.6448 0.6247 0.105 Uiso 1 1 calc R

loop_
_atom_site_aniso_label
_atom_site_aniso_U_11
_atom_site_aniso_U_22
_atom_site_aniso_U_33
_atom_site_aniso_U_23
_atom_site_aniso_U_13
_atom_site_aniso_U_12
Cu6 0.0430(3) 0.0416(3) 0.0482(3) 0.0236(2) 0.0133(2) 0.0211(2)
Cu3 0.0523(3) 0.0312(2) 0.0466(3) 0.0144(2) 0.0171(2) 0.0120(2)
Cu2 0.0419(3) 0.0476(3) 0.0440(3) 0.0243(2) -0.0002(2) 0.0151(2)
Cu4 0.0480(3) 0.0562(3) 0.0374(3) 0.0287(2) 0.0070(2) 0.0108(2)
Cu7 0.0479(3) 0.0385(3) 0.0579(3) 0.0281(2) 0.0143(2) 0.0162(2)
Cu5 0.0642(3) 0.0360(3) 0.0445(3) 0.0220(2) 0.0208(2) 0.0096(2)
Cu8 0.0438(3) 0.0489(3) 0.0652(4) 0.0370(3) -0.0036(2) 0.0085(2)
Cu1 0.0715(4) 0.0333(3) 0.0433(3) 0.0202(2) 0.0094(3) 0.0019(2)
N22 0.0474(18) 0.0295(15) 0.0362(17) 0.0187(14) 0.0046(14) 0.0117(13)
N25 0.0455(18) 0.0364(16) 0.0463(19) 0.0253(15) 0.0146(15) 0.0173(14)
N21 0.0493(18) 0.0358(16) 0.0320(17) 0.0184(14) 0.0059(14) 0.0156(14)
N24 0.0470(19) 0.0464(19) 0.051(2) 0.0330(17) 0.0176(16) 0.0170(15)
N16 0.0462(18) 0.0362(16) 0.052(2) 0.0274(16) 0.0139(15) 0.0189(14)
N17 0.0508(19) 0.0358(17) 0.054(2) 0.0261(16) 0.0186(16) 0.0216(15)
N26 0.0454(17) 0.0358(16) 0.050(2) 0.0303(15) 0.0154(15) 0.0183(14)
N23 0.0416(17) 0.0325(16) 0.0442(19) 0.0202(15) 0.0056(14) 0.0072(13)
C51 0.041(2) 0.0365(19) 0.044(2) 0.0224(18) 0.0105(17) 0.0137(16)
N20 0.055(2) 0.0396(18) 0.0418(19) 0.0207(16) 0.0015(16) 0.0121(16)
C50 0.046(2) 0.0321(19) 0.050(2) 0.0229(18) 0.0148(18) 0.0110(16)
C52 0.047(2) 0.037(2) 0.052(2) 0.0290(19) 0.0162(18) 0.0135(17)
N15 0.0490(19) 0.0429(18) 0.063(2) 0.0310(17) 0.0260(17) 0.0226(16)
C45 0.043(2) 0.0325(18) 0.040(2) 0.0194(17) 0.0061(17) 0.0098(16)
C46 0.043(2) 0.0328(19) 0.048(2) 0.0204(18) 0.0072(18) 0.0097(16)
C44 0.057(2) 0.038(2) 0.035(2) 0.0188(17) 0.0062(18) 0.0200(18)
C43 0.076(3) 0.046(2) 0.034(2) 0.0214(19) 0.012(2) 0.028(2)
C57 0.059(3) 0.052(2) 0.058(3) 0.032(2) 0.017(2) 0.027(2)
C47 0.043(2) 0.063(3) 0.082(3) 0.047(3) 0.003(2) 0.012(2)
C53 0.067(3) 0.038(2) 0.052(2) 0.029(2) 0.023(2) 0.025(2)
C49 0.045(2) 0.070(3) 0.087(4) 0.057(3) 0.022(2) 0.021(2)
C42 0.098(4) 0.043(2) 0.042(3) 0.020(2) -0.008(2) 0.020(2)
N27 0.106(4) 0.109(4) 0.087(3) 0.077(3) 0.045(3) 0.068(3)
C48 0.038(2) 0.087(4) 0.113(5) 0.069(4) 0.017(3) 0.017(2)
C54 0.068(3) 0.092(4) 0.091(4) 0.072(3) 0.037(3) 0.036(3)
C39 0.080(4) 0.091(4) 0.059(3) 0.052(3) 0.019(3) 0.031(3)
C56 0.088(4) 0.068(3) 0.067(3) 0.042(3) 0.022(3) 0.048(3)
C55 0.090(4) 0.122(5) 0.121(5) 0.103(5) 0.062(4) 0.058(4)
C41 0.136(6) 0.068(3) 0.042(3) 0.023(3) -0.001(3) 0.046(4)
N32 0.0399(17) 0.0435(17) 0.0397(18) 0.0238(15) 0.0060(14) 0.0170(14)
N31 0.0406(17) 0.0422(17) 0.0455(19) 0.0267(16) 0.0007(14) 0.0121(14)
N34 0.0411(16) 0.0359(16) 0.0381(17) 0.0224(14) 0.0082(13) 0.0153(13)
C65 0.042(2) 0.041(2) 0.043(2) 0.0253(18) 0.0045(17) 0.0096(17)
N35 0.0393(16) 0.0370(16) 0.0363(17) 0.0212(14) 0.0066(13) 0.0157(13)
N33 0.0461(18) 0.0528(19) 0.0390(18) 0.0299(16) 0.0125(14) 0.0227(16)
N30 0.0433(18) 0.0467(19) 0.047(2) 0.0295(17) -0.0019(15) 0.0131(15)
N29 0.0423(18) 0.059(2) 0.055(2) 0.0379(19) -0.0015(16) 0.0113(16)
C69 0.048(2) 0.043(2) 0.039(2) 0.0247(18) 0.0113(17) 0.0188(17)
C71 0.043(2) 0.0355(19) 0.035(2) 0.0186(16) 0.0049(16) 0.0151(16)
C66 0.040(2) 0.075(3) 0.075(3) 0.052(3) 0.005(2) 0.017(2)
C72 0.060(3) 0.040(2) 0.038(2) 0.0221(18) 0.0047(18) 0.0196(19)
C70 0.043(2) 0.0391(19) 0.034(2) 0.0210(17) 0.0097(16) 0.0178(16)
N19 0.144(5) 0.104(4) 0.059(3) 0.053(3) 0.030(3) 0.067(4)
C76 0.055(3) 0.048(2) 0.062(3) 0.034(2) -0.005(2) 0.011(2)
C73 0.075(3) 0.078(3) 0.058(3) 0.047(3) 0.024(2) 0.039(3)
N36 0.114(4) 0.079(3) 0.059(3) 0.038(3) -0.012(3) 0.033(3)
C67 0.040(2) 0.087(4) 0.102(4) 0.072(3) 0.020(2) 0.020(2)
C75 0.076(4) 0.071(3) 0.078(4) 0.047(3) -0.018(3) 0.011(3)
C74 0.125(5) 0.079(4) 0.051(3) 0.043(3) 0.024(3) 0.043(4)
C40 0.121(6) 0.142(6) 0.086(5) 0.090(5) 0.040(4) 0.055(5)
N7 0.0485(18) 0.0279(15) 0.0407(18) 0.0183(14) 0.0129(14) 0.0122(13)
N8 0.0480(18) 0.0286(15) 0.0364(17) 0.0181(14) 0.0093(14) 0.0125(13)
N14 0.0399(17) 0.0320(15) 0.0418(18) 0.0183(14) 0.0076(14) 0.0119(13)
C64 0.043(2) 0.045(2) 0.044(2) 0.0279(19) 0.0059(17) 0.0139(17)
N6 0.057(2) 0.0368(17) 0.046(2) 0.0213(16) 0.0214(16) 0.0195(15)
C62 0.042(2) 0.043(2) 0.051(2) 0.030(2) -0.0070(18) 0.0082(17)
C58 0.057(2) 0.037(2) 0.047(2) 0.0191(19) -0.001(2) 0.0171(19)
C63 0.043(2) 0.045(2) 0.047(2) 0.027(2) -0.0023(18) 0.0121(18)
C32 0.044(2) 0.041(2) 0.048(2) 0.0259(19) 0.0177(18) 0.0205(17)
C31 0.047(2) 0.042(2) 0.047(2) 0.0274(19) 0.0157(18) 0.0205(18)
C61 0.050(3) 0.089(4) 0.067(3) 0.056(3) 0.011(2) 0.025(2)
C27 0.044(2) 0.0355(19) 0.042(2) 0.0235(17) 0.0090(17) 0.0156(16)
C68 0.045(2) 0.071(3) 0.073(3) 0.054(3) 0.024(2) 0.024(2)
C33 0.052(2) 0.042(2) 0.060(3) 0.031(2) 0.024(2) 0.0228(19)
C30 0.038(2) 0.047(2) 0.080(3) 0.040(2) 0.013(2) 0.0180(18)
N12 0.0453(17) 0.0375(16) 0.0337(17) 0.0183(14) 0.0055(14) 0.0205(14)
N13 0.0421(17) 0.0334(15) 0.0361(17) 0.0178(14) 0.0038(13) 0.0152(13)
N11 0.0479(18) 0.0306(16) 0.0444(19) 0.0169(15) 0.0028(15) 0.0135(14)
C13 0.049(2) 0.0328(18) 0.036(2) 0.0179(17) 0.0095(17) 0.0158(16)
C14 0.043(2) 0.0340(19) 0.038(2) 0.0193(17) 0.0101(16) 0.0144(16)
C25 0.044(2) 0.0374(19) 0.033(2) 0.0164(17) 0.0076(16) 0.0189(17)
C60 0.043(2) 0.075(3) 0.076(3) 0.053(3) 0.004(2) 0.023(2)
C59 0.062(3) 0.041(2) 0.043(2) 0.0229(19) 0.004(2) 0.0189(19)
C26 0.040(2) 0.0361(19) 0.035(2) 0.0172(17) 0.0036(16) 0.0134(16)
C28 0.042(2) 0.035(2) 0.076(3) 0.028(2) 0.004(2) 0.0105(17)
C29 0.036(2) 0.053(3) 0.103(4) 0.047(3) 0.015(2) 0.0096(19)
N3 0.0390(16) 0.0286(15) 0.0450(19) 0.0200(14) 0.0000(14) 0.0088(13)
N4 0.0456(18) 0.0349(16) 0.0453(19) 0.0247(15) 0.0099(15) 0.0162(14)
N5 0.0475(18) 0.0336(16) 0.0473(19) 0.0246(15) 0.0154(15) 0.0164(14)
N28 0.050(2) 0.053(2) 0.054(2) 0.0348(19) -0.0052(17) 0.0115(17)
C6 0.0398(19) 0.0310(18) 0.044(2) 0.0218(17) 0.0029(16) 0.0101(15)
C12 0.050(2) 0.038(2) 0.048(2) 0.0267(19) 0.0161(18) 0.0167(17)
C8 0.045(2) 0.0351(19) 0.052(2) 0.0261(19) 0.0158(18) 0.0135(17)
C7 0.041(2) 0.0374(19) 0.043(2) 0.0242(18) 0.0040(17) 0.0108(16)
C10 0.045(2) 0.056(3) 0.122(5) 0.052(3) 0.030(3) 0.017(2)
C11 0.053(3) 0.046(2) 0.097(4) 0.045(3) 0.030(3) 0.022(2)
N2 0.0397(17) 0.0335(16) 0.056(2) 0.0261(16) 0.0067(15) 0.0095(13)
C5 0.043(2) 0.0327(18) 0.040(2) 0.0210(17) 0.0051(16) 0.0109(16)
C24 0.065(3) 0.044(2) 0.039(2) 0.0201(19) 0.007(2) 0.026(2)
C1 0.039(2) 0.042(2) 0.057(3) 0.031(2) 0.0036(18) 0.0113(17)
C34 0.057(2) 0.043(2) 0.059(3) 0.033(2) 0.027(2) 0.0260(19)
C4 0.042(2) 0.037(2) 0.062(3) 0.021(2) 0.008(2) 0.0091(17)
C9 0.054(3) 0.043(2) 0.098(4) 0.044(3) 0.023(3) 0.017(2)
C38 0.080(3) 0.053(3) 0.055(3) 0.027(2) 0.013(2) 0.036(2)
C20 0.076(3) 0.040(2) 0.066(3) 0.016(2) -0.005(3) 0.024(2)
C35 0.058(3) 0.057(3) 0.081(4) 0.036(3) 0.027(3) 0.027(2)
C23 0.071(3) 0.067(3) 0.074(3) 0.035(3) 0.017(3) 0.041(3)
C36 0.079(4) 0.088(4) 0.091(4) 0.051(4) 0.042(3) 0.055(3)
C15 0.054(2) 0.0338(19) 0.041(2) 0.0167(17) 0.0079(18) 0.0185(17)
C2 0.045(2) 0.0317(19) 0.064(3) 0.029(2) 0.005(2) 0.0058(17)
C19 0.054(2) 0.039(2) 0.062(3) 0.021(2) 0.017(2) 0.0154(19)
C3 0.048(2) 0.036(2) 0.077(3) 0.026(2) 0.009(2) 0.0190(18)
N18 0.115(4) 0.077(3) 0.077(3) 0.041(3) 0.040(3) 0.067(3)
N10 0.143(5) 0.071(3) 0.076(3) 0.023(3) 0.015(3) 0.070(4)
C16 0.086(4) 0.043(2) 0.073(3) 0.021(2) 0.039(3) 0.023(2)
C37 0.123(5) 0.059(3) 0.056(3) 0.025(3) 0.023(3) 0.049(3)
C21 0.117(5) 0.045(3) 0.076(4) 0.014(3) -0.008(4) 0.033(3)
C22 0.098(4) 0.079(4) 0.089(4) 0.033(4) 0.023(4) 0.062(4)
N1 0.0452(18) 0.0374(17) 0.061(2) 0.0302(17) 0.0130(16) 0.0159(15)
N9 0.074(3) 0.037(2) 0.088(3) 0.011(2) 0.023(3) 0.021(2)
C18 0.064(3) 0.035(2) 0.083(4) 0.022(2) 0.008(3) 0.008(2)
C17 0.104(5) 0.057(3) 0.086(4) 0.016(3) 0.041(4) 0.037(3)

loop_
_atom_type_symbol
_atom_type_description
_atom_type_scat_dispersion_real
_atom_type_scat_dispersion_imag
_atom_type_scat_source
C C 0.0033 0.0016 'International Tables Vol C Tables 4.2.6.8 and 6.1.1.4'
H H 0.0000 0.0000 'International Tables Vol C Tables 4.2.6.8 and 6.1.1.4'
N N 0.0061 0.0033 'International Tables Vol C Tables 4.2.6.8 and 6.1.1.4'
Cu Cu 0.3201 1.2651 'International Tables Vol C Tables 4.2.6.8 and 6.1.1.4'

loop_
_geom_angle_atom_site_label_1
_geom_angle_atom_site_label_2
_geom_angle_atom_site_label_3
_geom_angle
_geom_angle_site_symmetry_3
N16 Cu6 N35 172.95(13) .
N16 Cu6 Cu5 87.86(11) .
N35 Cu6 Cu5 92.71(10) .
N16 Cu6 Cu3 95.32(10) .
N35 Cu6 Cu3 91.57(9) .
Cu5 Cu6 Cu3 73.58(3) .
N7 Cu3 N13 160.21(13) .
N7 Cu3 N14 100.84(13) .
N13 Cu3 N14 76.81(12) .
N7 Cu3 Cu4 94.86(10) .
N13 Cu3 Cu4 98.54(10) .
N14 Cu3 Cu4 142.96(8) .
N7 Cu3 Cu6 91.56(10) .
N13 Cu3 Cu6 104.94(10) .
N14 Cu3 Cu6 65.88(7) .
Cu4 Cu3 Cu6 80.47(2) .
N7 Cu3 Cu1 83.07(10) .
N13 Cu3 Cu1 85.35(9) .
N14 Cu3 Cu1 136.13(7) .
Cu4 Cu3 Cu1 78.70(3) .
Cu6 Cu3 Cu1 157.94(2) .
N31 Cu2 N12 172.64(13) .
N31 Cu2 Cu1 89.82(11) .
N12 Cu2 Cu1 89.24(10) .
N31 Cu2 Cu4 91.82(10) .
N12 Cu2 Cu4 94.91(9) .
Cu1 Cu2 Cu4 73.34(2) .
N34 Cu4 N22 167.05(13) .
N34 Cu4 Cu3 94.37(10) .
N22 Cu4 Cu3 96.87(10) .
N34 Cu4 Cu5 88.59(9) .
N22 Cu4 Cu5 87.48(9) .
Cu3 Cu4 Cu5 78.03(3) .
N34 Cu4 Cu2 100.90(9) .
N22 Cu4 Cu2 87.67(9) .
Cu3 Cu4 Cu2 78.41(2) .
Cu5 Cu4 Cu2 155.18(2) .
N17 Cu7 N26 122.91(12) .
N17 Cu7 N1 121.23(13) 1_565
N26 Cu7 N1 115.67(12) 1_565
N8 Cu5 N25 163.63(14) .
N8 Cu5 Cu6 93.30(10) .
N25 Cu5 Cu6 80.35(10) .
N8 Cu5 Cu4 91.12(9) .
N25 Cu5 Cu4 101.39(9) .
Cu6 Cu5 Cu4 73.62(2) .
N30 Cu8 N3 126.65(13) .
N30 Cu8 N28 120.89(14) 2_756
N3 Cu8 N28 110.80(14) 2_756
N21 Cu1 N4 155.98(14) .
N21 Cu1 N5 126.58(12) .
N4 Cu1 N5 76.34(12) .
N21 Cu1 Cu2 92.50(10) .
N4 Cu1 Cu2 79.58(10) .
N5 Cu1 Cu2 119.18(8) .
N21 Cu1 Cu3 92.16(9) .
N4 Cu1 Cu3 106.97(10) .
N5 Cu1 Cu3 62.02(8) .
Cu2 Cu1 Cu3 73.55(3) .
C45 N22 N21 106.3(3) .
C45 N22 Cu4 120.7(3) .
N21 N22 Cu4 131.4(2) .
C51 N25 N26 106.9(3) .
C51 N25 Cu5 123.9(3) .
N26 N25 Cu5 128.3(2) .
C44 N21 N22 105.1(3) .
C44 N21 Cu1 134.6(3) .
N22 N21 Cu1 119.4(2) .
C51 N24 C52 102.8(3) .
C32 N16 N17 105.6(3) .
C32 N16 Cu6 131.4(3) .
N17 N16 Cu6 123.0(2) .
C33 N17 N16 104.9(3) .
C33 N17 Cu7 133.8(3) .
N16 N17 Cu7 119.3(2) .
C52 N26 N25 104.7(3) .
C52 N26 Cu7 136.6(3) .
N25 N26 Cu7 117.8(2) .
C46 N23 C50 118.8(3) .
N24 C51 N25 112.6(3) .
N24 C51 C50 126.7(3) .
N25 C51 C50 120.6(3) .
C45 N20 C44 102.1(3) .
N23 C50 C49 122.6(4) .
N23 C50 C51 114.7(3) .
C49 C50 C51 122.6(4) .
N26 C52 N24 113.0(3) .
N26 C52 C53 125.0(4) .
N24 C52 C53 121.9(4) .
C32 N15 C33 101.9(3) .
N22 C45 N20 113.0(3) .
N22 C45 C46 119.0(3) .
N20 C45 C46 128.0(3) .
N23 C46 C47 122.5(4) .
N23 C46 C45 114.7(3) .
C47 C46 C45 122.7(4) .
N21 C44 N20 113.4(3) .
N21 C44 C43 123.4(4) .
N20 C44 C43 123.2(4) .
C39 C43 C42 116.5(4) .
C39 C43 C44 123.6(4) .
C42 C43 C44 119.9(4) .
C56 C57 C53 119.2(4) .
C56 C57 H57 120.4 .
C53 C57 H57 120.4 .
C48 C47 C46 117.6(4) .
C48 C47 H47 121.2 .
C46 C47 H47 121.2 .
C54 C53 C57 116.6(4) .
C54 C53 C52 120.0(4) .
C57 C53 C52 123.3(4) .
C50 C49 C48 117.2(4) .
C50 C49 H49 121.4 .
C48 C49 H49 121.4 .
C41 C42 C43 119.2(5) .
C41 C42 H42 120.4 .
C43 C42 H42 120.4 .
C56 N27 C55 115.6(4) .
C47 C48 C49 121.2(4) .
C47 C48 H48 119.4 .
C49 C48 H48 119.4 .
C53 C54 C55 119.1(5) .
C53 C54 H54 120.4 .
C55 C54 H54 120.4 .
C40 C39 C43 119.8(6) .
C40 C39 H39 120.1 .
C43 C39 H39 120.1 .
N27 C56 C57 124.8(5) .
N27 C56 H56 117.6 .
C57 C56 H56 117.6 .
N27 C55 C54 124.5(5) .
N27 C55 H55 117.7 .
C54 C55 H55 117.7 .
N19 C41 C42 124.2(6) .
N19 C41 H41 117.9 .
C42 C41 H41 117.9 .
C69 N32 C65 117.4(3) .
C64 N31 N30 105.6(3) .
C64 N31 Cu2 133.6(3) .
N30 N31 Cu2 120.7(2) .
C70 N34 N35 106.3(3) .
C70 N34 Cu4 120.5(2) .
N35 N34 Cu4 131.5(2) .
N32 C65 C66 122.5(4) .
N32 C65 C64 115.9(3) .
C66 C65 C64 121.6(4) .
C71 N35 N34 105.6(3) .
C71 N35 Cu6 133.7(2) .
N34 N35 Cu6 119.4(2) .
C71 N33 C70 102.7(3) .
C63 N30 N31 104.8(3) .
C63 N30 Cu8 131.4(3) .
N31 N30 Cu8 120.7(2) .
C63 N29 C64 101.9(3) .
N32 C69 C68 123.3(4) .
N32 C69 C70 113.7(3) .
C68 C69 C70 122.9(3) .
N33 C71 N35 112.5(3) .
N33 C71 C72 122.8(3) .
N35 C71 C72 124.6(3) .
C67 C66 C65 119.2(4) .
C67 C66 H66 120.4 .
C65 C66 H66 120.4 .
C73 C72 C76 117.1(4) .
C73 C72 C71 120.2(4) .
C76 C72 C71 122.6(4) .
N34 C70 N33 112.8(3) .
N34 C70 C69 120.2(3) .
N33 C70 C69 126.9(3) .
C41 N19 C40 116.5(5) .
C75 C76 C72 120.2(5) .
C75 C76 H76 119.9 .
C72 C76 H76 119.9 .
C72 C73 C74 118.8(5) .
C72 C73 H73 120.6 .
C74 C73 H73 120.6 .
C75 N36 C74 116.6(5) .
C66 C67 C68 119.0(4) .
C66 C67 H67 120.5 .
C68 C67 H67 120.5 .
N36 C75 C76 123.5(5) .
N36 C75 H75 118.3 .
C76 C75 H75 118.3 .
N36 C74 C73 123.8(5) .
N36 C74 H74 118.1 .
C73 C74 H74 118.1 .
N19 C40 C39 123.8(7) .
N19 C40 H40 118.1 .
C39 C40 H40 118.1 .
C13 N7 N8 106.1(3) .
C13 N7 Cu3 122.1(2) .
N8 N7 Cu3 130.1(2) .
C14 N8 N7 105.6(3) .
C14 N8 Cu5 134.8(2) .
N7 N8 Cu5 119.1(2) .
C31 N14 C27 117.8(3) .
C31 N14 Cu3 133.9(3) .
C27 N14 Cu3 102.0(2) .
N31 C64 N29 113.4(3) .
N31 C64 C65 122.8(3) .
N29 C64 C65 123.8(4) .
C13 N6 C14 102.3(3) .
C58 C62 C61 117.3(4) .
C58 C62 C63 120.7(4) .
C61 C62 C63 122.0(4) .
C59 C58 C62 119.6(4) .
C59 C58 H58 120.2 .
C62 C58 H58 120.2 .
N30 C63 N29 114.3(3) .
N30 C63 C62 121.8(4) .
N29 C63 C62 123.9(4) .
N16 C32 N15 113.9(3) .
N16 C32 C31 122.7(3) .
N15 C32 C31 123.3(3) .
N14 C31 C30 122.0(3) .
N14 C31 C32 116.9(3) .
C30 C31 C32 121.0(3) .
C60 C61 C62 119.3(4) .
C60 C61 H61 120.4 .
C62 C61 H61 120.4 .
N14 C27 C28 122.9(3) .
N14 C27 C26 114.5(3) .
C28 C27 C26 122.5(3) .
C67 C68 C69 118.5(4) .
C67 C68 H68 120.7 .
C69 C68 H68 120.7 .
N17 C33 N15 113.7(3) .
N17 C33 C34 124.0(4) .
N15 C33 C34 122.3(4) .
C29 C30 C31 118.8(4) .
C29 C30 H30 120.6 .
C31 C30 H30 120.6 .
C25 N12 N13 105.2(3) .
C25 N12 Cu2 136.0(2) .
N13 N12 Cu2 117.4(2) .
C26 N13 N12 106.2(3) .
C26 N13 Cu3 117.5(2) .
N12 N13 Cu3 132.8(2) .
C25 N11 C26 102.6(3) .
N7 C13 N6 113.5(3) .
N7 C13 C12 120.0(3) .
N6 C13 C12 126.4(3) .
N8 C14 N6 112.5(3) .
N8 C14 C15 125.0(3) .
N6 C14 C15 122.5(3) .
N11 C25 N12 113.0(3) .
N11 C25 C24 120.5(3) .
N12 C25 C24 126.5(3) .
N28 C60 C61 122.5(4) .
N28 C60 H60 118.8 .
C61 C60 H60 118.8 .
N28 C59 C58 123.4(4) .
N28 C59 H59 118.3 .
C58 C59 H59 118.3 .
N13 C26 N11 113.1(3) .
N13 C26 C27 121.7(3) .
N11 C26 C27 125.2(3) .
C29 C28 C27 118.9(4) .
C29 C28 H28 120.5 .
C27 C28 H28 120.5 .
C28 C29 C30 119.5(4) .
C28 C29 H29 120.3 .
C30 C29 H29 120.3 .
C6 N3 N4 105.5(3) .
C6 N3 Cu8 137.9(2) .
N4 N3 Cu8 114.8(2) .
C7 N4 N3 106.3(3) .
C7 N4 Cu1 122.1(2) .
N3 N4 Cu1 131.6(2) .
C12 N5 C8 118.8(3) .
C12 N5 Cu1 132.7(3) .
C8 N5 Cu1 107.9(2) .
C59 N28 C60 117.7(4) .
C59 N28 Cu8 120.8(3) 2_756
C60 N28 Cu8 119.9(3) 2_756
N3 C6 N2 112.9(3) .
N3 C6 C5 123.0(3) .
N2 C6 C5 124.1(3) .
N5 C12 C11 122.4(4) .
N5 C12 C13 115.8(3) .
C11 C12 C13 121.7(4) .
N5 C8 C9 122.2(4) .
N5 C8 C7 114.5(3) .
C9 C8 C7 123.2(3) .
N4 C7 N2 112.9(3) .
N4 C7 C8 118.7(3) .
N2 C7 C8 128.4(3) .
C9 C10 C11 119.7(4) .
C9 C10 H10 120.1 .
C11 C10 H10 120.1 .
C12 C11 C10 118.1(4) .
C12 C11 H11 121.0 .
C10 C11 H11 121.0 .
C7 N2 C6 102.4(3) .
C4 C5 C1 116.8(3) .
C4 C5 C6 122.8(3) .
C1 C5 C6 120.4(3) .
C20 C24 C23 116.2(4) .
C20 C24 C25 118.7(4) .
C23 C24 C25 125.1(4) .
C2 C1 C5 117.9(4) .
C2 C1 H1 121.0 .
C5 C1 H1 121.0 .
C38 C34 C35 117.9(4) .
C38 C34 C33 121.4(4) .
C35 C34 C33 120.7(4) .
C5 C4 C3 120.1(4) .
C5 C4 H4 119.9 .
C3 C4 H4 119.9 .
C8 C9 C10 118.6(4) .
C8 C9 H9 120.7 .
C10 C9 H9 120.7 .
C37 C38 C34 119.0(5) .
C37 C38 H38 120.5 .
C34 C38 H38 120.5 .
C21 C20 C24 120.5(5) .
C21 C20 H20 119.8 .
C24 C20 H20 119.8 .
C36 C35 C34 118.6(5) .
C36 C35 H35 120.7 .
C34 C35 H35 120.7 .
C24 C23 C22 119.8(5) .
C24 C23 H23 120.1 .
C22 C23 H23 120.1 .
N18 C36 C35 123.6(5) .
N18 C36 H36 118.2 .
C35 C36 H36 118.2 .
C16 C15 C19 115.9(4) .
C16 C15 C14 119.9(4) .
C19 C15 C14 124.2(4) .
N1 C2 C1 125.2(4) .
N1 C2 H2 117.4 .
C1 C2 H2 117.4 .
C15 C19 C18 119.4(4) .
C15 C19 H19 120.3 .
C18 C19 H19 120.3 .
N1 C3 C4 123.4(4) .
N1 C3 H3 118.3 .
C4 C3 H3 118.3 .
C37 N18 C36 117.7(4) .
C22 N10 C21 116.8(5) .
C15 C16 C17 120.2(5) .
C15 C16 H16 119.9 .
C17 C16 H16 119.9 .
N18 C37 C38 123.2(5) .
N18 C37 H37 118.4 .
C38 C37 H37 118.4 .
N10 C21 C20 122.7(6) .
N10 C21 H21 118.7 .
C20 C21 H21 118.7 .
N10 C22 C23 123.9(6) .
N10 C22 H22 118.0 .
C23 C22 H22 118.0 .
C3 N1 C2 116.3(3) .
C3 N1 Cu7 117.5(3) 1_545
C2 N1 Cu7 124.8(3) 1_545
C17 N9 C18 115.3(4) .
N9 C18 C19 124.7(5) .
N9 C18 H18 117.7 .
C19 C18 H18 117.7 .
N9 C17 C16 124.5(5) .
N9 C17 H17 117.8 .
C16 C17 H17 117.8 .

loop_
_geom_bond_atom_site_label_1
_geom_bond_atom_site_label_2
_geom_bond_distance
_geom_bond_site_symmetry_2
Cu6 N16 1.868(3) .
Cu6 N35 1.878(3) .
Cu6 Cu5 2.9259(11) .
Cu6 Cu3 2.9261(9) .
Cu3 N7 1.886(3) .
Cu3 N13 1.888(3) .
Cu3 N14 2.455(3) .
Cu3 Cu4 2.5466(9) .
Cu3 Cu1 3.0240(10) .
Cu2 N31 1.880(3) .
Cu2 N12 1.888(3) .
Cu2 Cu1 2.9047(10) .
Cu2 Cu4 3.0386(9) .
Cu4 N34 1.887(3) .
Cu4 N22 1.890(3) .
Cu4 Cu5 2.9932(9) .
Cu7 N17 1.966(3) .
Cu7 N26 2.007(3) .
Cu7 N1 2.051(3) 1_565
Cu5 N8 1.880(3) .
Cu5 N25 1.890(3) .
Cu8 N30 1.941(3) .
Cu8 N3 1.959(3) .
Cu8 N28 2.036(3) 2_756
Cu1 N21 1.881(3) .
Cu1 N4 1.905(3) .
Cu1 N5 2.374(3) .
N22 C45 1.335(5) .
N22 N21 1.366(4) .
N25 C51 1.339(5) .
N25 N26 1.365(4) .
N21 C44 1.339(5) .
N24 C51 1.330(5) .
N24 C52 1.351(5) .
N16 C32 1.335(5) .
N16 N17 1.385(4) .
N17 C33 1.343(5) .
N26 C52 1.344(5) .
N23 C46 1.338(5) .
N23 C50 1.343(5) .
C51 C50 1.471(6) .
N20 C45 1.341(5) .
N20 C44 1.347(5) .
C50 C49 1.387(6) .
C52 C53 1.463(6) .
N15 C32 1.343(5) .
N15 C33 1.348(5) .
C45 C46 1.468(5) .
C46 C47 1.393(6) .
C44 C43 1.465(5) .
C43 C39 1.379(7) .
C43 C42 1.397(6) .
C57 C56 1.383(6) .
C57 C53 1.391(6) .
C57 H57 0.9300 .
C47 C48 1.368(7) .
C47 H47 0.9300 .
C53 C54 1.376(6) .
C49 C48 1.392(7) .
C49 H49 0.9300 .
C42 C41 1.378(7) .
C42 H42 0.9300 .
N27 C56 1.319(7) .
N27 C55 1.322(8) .
C48 H48 0.9300 .
C54 C55 1.396(7) .
C54 H54 0.9300 .
C39 C40 1.378(7) .
C39 H39 0.9300 .
C56 H56 0.9300 .
C55 H55 0.9300 .
C41 N19 1.319(8) .
C41 H41 0.9300 .
N32 C69 1.338(5) .
N32 C65 1.341(5) .
N31 C64 1.328(5) .
N31 N30 1.383(4) .
N34 C70 1.332(5) .
N34 N35 1.367(4) .
C65 C66 1.392(6) .
C65 C64 1.464(5) .
N35 C71 1.347(5) .
N33 C71 1.345(5) .
N33 C70 1.348(5) .
N30 C63 1.332(5) .
N29 C63 1.332(5) .
N29 C64 1.348(5) .
C69 C68 1.389(5) .
C69 C70 1.475(5) .
C71 C72 1.464(5) .
C66 C67 1.373(6) .
C66 H66 0.9300 .
C72 C73 1.373(6) .
C72 C76 1.376(6) .
N19 C40 1.330(8) .
C76 C75 1.371(6) .
C76 H76 0.9300 .
C73 C74 1.393(7) .
C73 H73 0.9300 .
N36 C75 1.322(7) .
N36 C74 1.325(8) .
C67 C68 1.376(6) .
C67 H67 0.9300 .
C75 H75 0.9300 .
C74 H74 0.9300 .
C40 H40 0.9300 .
N7 C13 1.325(5) .
N7 N8 1.363(4) .
N8 C14 1.341(5) .
N14 C31 1.343(5) .
N14 C27 1.344(5) .
N6 C13 1.334(5) .
N6 C14 1.350(5) .
C62 C58 1.383(6) .
C62 C61 1.391(6) .
C62 C63 1.478(5) .
C58 C59 1.374(6) .
C58 H58 0.9300 .
C32 C31 1.465(5) .
C31 C30 1.395(5) .
C61 C60 1.383(6) .
C61 H61 0.9300 .
C27 C28 1.374(5) .
C27 C26 1.467(5) .
C68 H68 0.9300 .
C33 C34 1.473(5) .
C30 C29 1.372(6) .
C30 H30 0.9300 .
N12 C25 1.351(5) .
N12 N13 1.374(4) .
N13 C26 1.335(5) .
N11 C25 1.344(5) .
N11 C26 1.346(5) .
C13 C12 1.477(5) .
C14 C15 1.471(5) .
C25 C24 1.465(5) .
C60 N28 1.345(6) .
C60 H60 0.9300 .
C59 N28 1.321(5) .
C59 H59 0.9300 .
C28 C29 1.369(6) .
C28 H28 0.9300 .
C29 H29 0.9300 .
N3 C6 1.335(4) .
N3 N4 1.367(4) .
N4 C7 1.333(5) .
N5 C12 1.342(5) .
N5 C8 1.347(5) .
N28 Cu8 2.036(3) 2_756
C6 N2 1.351(5) .
C6 C5 1.468(5) .
C12 C11 1.380(6) .
C8 C9 1.379(6) .
C8 C7 1.467(5) .
C7 N2 1.341(5) .
C10 C9 1.379(6) .
C10 C11 1.397(6) .
C10 H10 0.9300 .
C11 H11 0.9300 .
C5 C4 1.384(5) .
C5 C1 1.402(5) .
C24 C20 1.375(6) .
C24 C23 1.378(6) .
C1 C2 1.381(5) .
C1 H1 0.9300 .
C34 C38 1.385(6) .
C34 C35 1.396(6) .
C4 C3 1.386(5) .
C4 H4 0.9300 .
C9 H9 0.9300 .
C38 C37 1.386(6) .
C38 H38 0.9300 .
C20 C21 1.376(7) .
C20 H20 0.9300 .
C35 C36 1.374(7) .
C35 H35 0.9300 .
C23 C22 1.379(7) .
C23 H23 0.9300 .
C36 N18 1.334(7) .
C36 H36 0.9300 .
C15 C16 1.376(6) .
C15 C19 1.378(6) .
C2 N1 1.330(5) .
C2 H2 0.9300 .
C19 C18 1.384(6) .
C19 H19 0.9300 .
C3 N1 1.320(5) .
C3 H3 0.9300 .
N18 C37 1.324(7) .
N10 C22 1.306(8) .
N10 C21 1.338(8) .
C16 C17 1.382(7) .
C16 H16 0.9300 .
C37 H37 0.9300 .
C21 H21 0.9300 .
C22 H22 0.9300 .
N1 Cu7 2.051(3) 1_545
N9 C17 1.311(7) .
N9 C18 1.324(7) .
C18 H18 0.9300 .
C17 H17 0.9300 .

loop_
_platon_squeeze_void_nr
_platon_squeeze_void_average_x
_platon_squeeze_void_average_y
_platon_squeeze_void_average_z
_platon_squeeze_void_volume
_platon_squeeze_void_count_electrons
_platon_squeeze_void_content
1 0.000 0.000 0.000 370 69 ' '
2 0.187 0.345 0.649 9 1 ' '
3 0.500 1.000 0.500 186 37 ' '
4 0.307 0.271 0.610 10 1 ' '
5 0.444 0.516 0.011 11 1 ' '
6 0.563 0.482 0.988 10 1 ' '
7 0.694 0.728 0.390 10 1 ' '
8 0.813 0.654 0.351 9 1 ' '
